data_7226002
loop_
_publ_author_name
'Meinhardt, Ute'
'Lodermeyer, Fabian'
'Schaub, Tobias A.'
'Kunzmann, Andreas'
'Dral, Pavlo O.'
'Sale, Anna Chiara'
'Hampel, Frank'
'Guldi, Dirk M.'
'Costa, Ruben D.'
'Kivala, Milan'

_publ_section_title
;
 N-Heterotriangulene chromophores with 4-pyridyl anchors for
 dye-sensitized solar cells
;
_journal_issue 71
_journal_name_full 'RSC Adv.'
_journal_page_first 67372
_journal_paper_doi 10.1039/C6RA14799B
_journal_volume 6
_journal_year 2016
_chemical_formula_moiety 'C37 H33 N3'
_chemical_formula_sum 'C37 H33 N3'
_chemical_formula_weight 519.66
_chemical_name_systematic
;
 ? 
;
_space_group_crystal_system monoclinic
_space_group_IT_number 14
_space_group_name_Hall '-P 2ybc'
_space_group_name_H-M_alt 'P 1 21/c 1'
_symmetry_space_group_name_Hall '-P 2ybc'
_symmetry_space_group_name_H-M 'P 1 21/c 1'
_atom_sites_solution_hydrogens geom
_atom_sites_solution_primary direct
_atom_sites_solution_secondary difmap
_audit_creation_date 2013-01-25
_audit_creation_method
;
  Olex2 1.2-ac2
  (compiled 2012.03.27 svn.r2268, GUI svn.r4156)
;
_audit_update_record
;
2015-12-09 deposited with the CCDC.
2016-07-11 downloaded from the CCDC.
;
_cell_angle_alpha 90.00
_cell_angle_beta 110.262(4)
_cell_angle_gamma 90.00
_cell_formula_units_Z 4
_cell_length_a 15.0018(6)
_cell_length_b 11.1825(4)
_cell_length_c 16.9177(7)
_cell_measurement_reflns_used 2387
_cell_measurement_temperature 173.00(10)
_cell_measurement_theta_max 61.7311
_cell_measurement_theta_min 4.8337
_cell_volume 2662.45(19)
_computing_cell_refinement
;
CrysAlisPro, Agilent Technologies,
Version 1.171.36.21 (release 14-08-2012 CrysAlis171 .NET)
(compiled Sep 14 2012,17:21:16)
;
_computing_data_collection
;
CrysAlisPro, Agilent Technologies,
Version 1.171.36.21 (release 14-08-2012 CrysAlis171 .NET)
(compiled Sep 14 2012,17:21:16)
;
_computing_data_reduction
;
CrysAlisPro, Agilent Technologies,
Version 1.171.36.21 (release 14-08-2012 CrysAlis171 .NET)
(compiled Sep 14 2012,17:21:16)
;
_computing_molecular_graphics
;
O. V. Dolomanov, L. J. Bourhis, R. J. Gildea, J. A. K. Howard and H. Puschmann,
OLEX2: a complete structure solution, refinement and analysis program.
J. Appl. Cryst. (2009). 42, 339-341.
;
_computing_publication_material
;
O. V. Dolomanov, L. J. Bourhis, R. J. Gildea, J. A. K. Howard and H. Puschmann,
OLEX2: a complete structure solution, refinement and analysis program.
J. Appl. Cryst. (2009). 42, 339-341.
;
_computing_structure_refinement
;
SHELXL, G.M. Sheldrick, Acta Cryst.
(2008). A64, 112-122
;
_computing_structure_solution
;
SHELXS, G.M. Sheldrick, Acta Cryst.
(2008). A64, 112-122
;
_diffrn_ambient_temperature 173.00(10)
_diffrn_detector_area_resol_mean 10.6144
_diffrn_measured_fraction_theta_full 0.9865
_diffrn_measured_fraction_theta_max 0.9509
_diffrn_measurement_details
;
  1 omega  -85.00  -35.00   1.0000    1.0000
omega____ theta____ kappa____ phi______ frames
    -        0.0000  178.0000   90.0000 50

  2 omega -125.00  -80.00   1.0000    2.4200
omega____ theta____ kappa____ phi______ frames
    -      -43.5000  -94.0000 -120.0000 45

  3 omega  106.00  133.00   1.0000    2.4200
omega____ theta____ kappa____ phi______ frames
    -       82.4168  125.0000 -150.0000 27

  4 omega    6.00   91.00   1.0000    2.4200
omega____ theta____ kappa____ phi______ frames
    -       82.4168  -30.0000  120.0000 85

  5 omega   54.00  154.00   1.0000    2.4200
omega____ theta____ kappa____ phi______ frames
    -       82.4168   61.0000  -90.0000 100

  6 omega  107.00  156.00   1.0000    2.4200
omega____ theta____ kappa____ phi______ frames
    -       82.4168  125.0000   60.0000 49

  7 omega   59.00  137.00   1.0000    2.4200
omega____ theta____ kappa____ phi______ frames
    -       82.4168   45.0000   60.0000 78
;
_diffrn_measurement_device_type 'SuperNova, Dual, Cu at zero, Atlas'
_diffrn_measurement_method '\w scans'
_diffrn_orient_matrix_UB_11 -0.1068692000
_diffrn_orient_matrix_UB_12 -0.0102540000
_diffrn_orient_matrix_UB_13 -0.0511959000
_diffrn_orient_matrix_UB_21 -0.0152008000
_diffrn_orient_matrix_UB_22 -0.0695615000
_diffrn_orient_matrix_UB_23 0.0729623000
_diffrn_orient_matrix_UB_31 -0.0181753000
_diffrn_orient_matrix_UB_32 0.1184284000
_diffrn_orient_matrix_UB_33 0.0383809000
_diffrn_radiation_monochromator mirror
_diffrn_radiation_type 'Cu K\a'
_diffrn_radiation_wavelength 1.5418
_diffrn_reflns_av_R_equivalents 0.0534
_diffrn_reflns_av_unetI/netI 0.0686
_diffrn_reflns_limit_h_max 17
_diffrn_reflns_limit_h_min -13
_diffrn_reflns_limit_k_max 12
_diffrn_reflns_limit_k_min -12
_diffrn_reflns_limit_l_max 18
_diffrn_reflns_limit_l_min -17
_diffrn_reflns_number 7256
_diffrn_reflns_theta_full 61.82
_diffrn_reflns_theta_max 61.82
_diffrn_reflns_theta_min 4.84
_diffrn_source 'SuperNova (Cu) X-ray Source'
_exptl_absorpt_coefficient_mu 0.581
_exptl_absorpt_correction_T_max 0.995
_exptl_absorpt_correction_T_min 0.979
_exptl_absorpt_correction_type analytical
_exptl_absorpt_process_details
;
CrysAlisPro, Agilent Technologies,
Version 1.171.36.21 (release 14-08-2012 CrysAlis171 .NET)
(compiled Sep 14 2012,17:21:16)
Analytical numeric absorption correction using a multifaceted crystal
            model based on expressions derived by R.C. Clark & J.S. Reid.
(Clark, R. C. & Reid, J. S. (1995). Acta Cryst. A51, 887-897)
;
_exptl_crystal_colour 'clear dark red'
_exptl_crystal_colour_lustre clear
_exptl_crystal_colour_modifier dark
_exptl_crystal_colour_primary red
_exptl_crystal_density_diffrn 1.296
_exptl_crystal_density_method 'not measured'
_exptl_crystal_description plate
_exptl_crystal_F_000 1104
_exptl_crystal_size_max 0.2111
_exptl_crystal_size_mid 0.1581
_exptl_crystal_size_min 0.0368
_refine_diff_density_max 0.215
_refine_diff_density_min -0.217
_refine_diff_density_rms 0.048
_refine_ls_extinction_method none
_refine_ls_goodness_of_fit_ref 1.056
_refine_ls_hydrogen_treatment mixed
_refine_ls_matrix_type full
_refine_ls_number_parameters 367
_refine_ls_number_reflns 4019
_refine_ls_number_restraints 0
_refine_ls_restrained_S_all 1.056
_refine_ls_R_factor_all 0.0806
_refine_ls_R_factor_gt 0.0530
_refine_ls_shift/su_max 0.000
_refine_ls_shift/su_mean 0.000
_refine_ls_structure_factor_coef Fsqd
_refine_ls_weighting_details 'calc w=1/[\s^2^(Fo^2^)+(0.0618P)^2^+0.4246P] where P=(Fo^2^+2Fc^2^)/3'
_refine_ls_weighting_scheme calc
_refine_ls_wR_factor_gt 0.1277
_refine_ls_wR_factor_ref 0.1517
_reflns_number_gt 2805
_reflns_number_total 4019
_reflns_threshold_expression >2sigma(I)
_cod_data_source_file c6ra14799b2.cif
_cod_data_source_block um08
_cod_original_cell_volume 2662.46(17)
_cod_database_code 7226002
_chemical_oxdiff_formula 'C37 H33 N3'
_reflns_odcompleteness_completeness 98.65
_reflns_odcompleteness_iscentric 1
_reflns_odcompleteness_theta 58.86

loop_
_space_group_symop_id
_space_group_symop_operation_xyz
1 'x, y, z'
2 '-x, y+1/2, -z+1/2'
3 '-x, -y, -z'
4 'x, -y-1/2, z-1/2'

loop_
_atom_site_label
_atom_site_type_symbol
_atom_site_fract_x
_atom_site_fract_y
_atom_site_fract_z
_atom_site_U_iso_or_equiv
_atom_site_adp_type
_atom_site_occupancy
_atom_site_symmetry_multiplicity
_atom_site_calc_flag
_atom_site_refinement_flags
C1 C 0.71890(17) 0.0646(2) 0.18320(15) 0.0240(6) Uani 1 1 d .
C2 C 0.63020(17) 0.0451(2) 0.19220(15) 0.0257(6) Uani 1 1 d .
C3 C 0.62360(19) -0.0356(2) 0.25248(16) 0.0314(6) Uani 1 1 d .
H3 H 0.5646 -0.0491 0.2575 0.038 Uiso 1 1 calc R
C4 C 0.70163(19) -0.0962(3) 0.30505(16) 0.0335(7) Uani 1 1 d .
H4 H 0.6958 -0.1502 0.3448 0.040 Uiso 1 1 calc R
C5 C 0.78842(18) -0.0745(2) 0.29712(16) 0.0301(6) Uani 1 1 d .
H5 H 0.8417 -0.1134 0.3333 0.036 Uiso 1 1 calc R
C6 C 0.79948(17) 0.0035(2) 0.23701(15) 0.0265(6) Uani 1 1 d .
C7 C 0.89927(17) 0.0218(2) 0.23573(15) 0.0284(6) Uani 1 1 d .
C8 C 0.89697(17) 0.0918(2) 0.15834(15) 0.0250(6) Uani 1 1 d .
C9 C 0.97997(18) 0.0967(2) 0.13981(16) 0.0297(6) Uani 1 1 d .
H9 H 1.0324 0.0535 0.1734 0.036 Uiso 1 1 calc R
C10 C 0.98831(18) 0.1631(2) 0.07358(15) 0.0285(6) Uani 1 1 d .
C11 C 0.90913(18) 0.2289(2) 0.02685(16) 0.0304(6) Uani 1 1 d .
H11 H 0.9134 0.2771 -0.0165 0.036 Uiso 1 1 calc R
C12 C 0.82424(17) 0.2260(2) 0.04182(15) 0.0264(6) Uani 1 1 d .
C13 C 0.81585(16) 0.1543(2) 0.10723(15) 0.0241(6) Uani 1 1 d .
C14 C 0.74455(17) 0.3031(2) -0.01418(15) 0.0267(6) Uani 1 1 d .
C15 C 0.65228(17) 0.2792(2) 0.00115(15) 0.0254(6) Uani 1 1 d .
C16 C 0.57129(17) 0.3362(2) -0.05185(15) 0.0271(6) Uani 1 1 d .
H16 H 0.5774 0.3886 -0.0924 0.033 Uiso 1 1 calc R
C17 C 0.48195(17) 0.3186(2) -0.04699(15) 0.0270(6) Uani 1 1 d .
C18 C 0.47622(18) 0.2428(2) 0.01583(16) 0.0276(6) Uani 1 1 d .
H18 H 0.4171 0.2292 0.0205 0.033 Uiso 1 1 calc R
C19 C 0.55546(17) 0.1859(2) 0.07246(15) 0.0248(6) Uani 1 1 d .
C20 C 0.64517(17) 0.2029(2) 0.06504(15) 0.0236(6) Uani 1 1 d .
C21 C 0.53897(17) 0.1070(2) 0.13916(15) 0.0263(6) Uani 1 1 d .
C22 C 0.5010(2) 0.1854(3) 0.19542(17) 0.0387(7) Uani 1 1 d .
H22A H 0.5467 0.2465 0.2217 0.058 Uiso 1 1 calc R
H22B H 0.4905 0.1367 0.2381 0.058 Uiso 1 1 calc R
H22C H 0.4423 0.2220 0.1616 0.058 Uiso 1 1 calc R
C23 C 0.46475(19) 0.0103(3) 0.09670(18) 0.0382(7) Uani 1 1 d .
H23A H 0.4101 0.0470 0.0562 0.057 Uiso 1 1 calc R
H23B H 0.4462 -0.0301 0.1386 0.057 Uiso 1 1 calc R
H23C H 0.4918 -0.0464 0.0688 0.057 Uiso 1 1 calc R
C24 C 0.9565(2) 0.0928(3) 0.31426(17) 0.0522(9) Uani 1 1 d .
H24A H 0.9287 0.1707 0.3122 0.078 Uiso 1 1 calc R
H24B H 1.0209 0.1011 0.3161 0.078 Uiso 1 1 calc R
H24C H 0.9557 0.0514 0.3637 0.078 Uiso 1 1 calc R
C25 C 0.9477(2) -0.1010(3) 0.2361(2) 0.0538(9) Uani 1 1 d .
H25A H 0.9466 -0.1470 0.2837 0.081 Uiso 1 1 calc R
H25B H 1.0124 -0.0886 0.2398 0.081 Uiso 1 1 calc R
H25C H 0.9142 -0.1434 0.1851 0.081 Uiso 1 1 calc R
C26 C 0.7724(2) 0.4358(2) 0.00661(19) 0.0373(7) Uani 1 1 d .
H26A H 0.7224 0.4863 -0.0281 0.056 Uiso 1 1 calc R
H26B H 0.8300 0.4525 -0.0041 0.056 Uiso 1 1 calc R
H26C H 0.7820 0.4507 0.0649 0.056 Uiso 1 1 calc R
C27 C 0.72958(19) 0.2781(3) -0.10802(16) 0.0359(7) Uani 1 1 d .
H27A H 0.7114 0.1961 -0.1209 0.054 Uiso 1 1 calc R
H27B H 0.7876 0.2934 -0.1182 0.054 Uiso 1 1 calc R
H27C H 0.6804 0.3294 -0.1431 0.054 Uiso 1 1 calc R
C31 C 0.39638(18) 0.3754(2) -0.10817(16) 0.0279(6) Uani 1 1 d .
C32 C 0.39717(19) 0.4927(2) -0.13586(16) 0.0330(7) Uani 1 1 d .
H32 H 0.4522 0.5386 -0.1157 0.040 Uiso 1 1 calc R
C33 C 0.3152(2) 0.5403(3) -0.19369(17) 0.0398(7) Uani 1 1 d .
H33 H 0.3175 0.6189 -0.2110 0.048 Uiso 1 1 calc R
C35 C 0.2342(2) 0.3688(3) -0.20054(18) 0.0392(7) Uani 1 1 d .
H35 H 0.1786 0.3246 -0.2228 0.047 Uiso 1 1 calc R
C36 C 0.31192(18) 0.3129(3) -0.14307(16) 0.0328(7) Uani 1 1 d .
H36 H 0.3076 0.2337 -0.1279 0.039 Uiso 1 1 calc R
C41 C 1.07485(18) 0.1622(2) 0.05122(15) 0.0290(6) Uani 1 1 d .
C42 C 1.10005(19) 0.2569(3) 0.01005(17) 0.0342(7) Uani 1 1 d .
H42 H 1.0623 0.3251 -0.0034 0.041 Uiso 1 1 calc R
C43 C 1.18087(19) 0.2501(3) -0.01089(17) 0.0353(7) Uani 1 1 d .
H43 H 1.1950 0.3149 -0.0389 0.042 Uiso 1 1 calc R
C45 C 1.2161(2) 0.0672(3) 0.04532(19) 0.0402(7) Uani 1 1 d .
H45 H 1.2558 0.0007 0.0581 0.048 Uiso 1 1 calc R
C46 C 1.13626(18) 0.0651(3) 0.06861(17) 0.0349(7) Uani 1 1 d .
H46 H 1.1237 -0.0016 0.0960 0.042 Uiso 1 1 calc R
N1 N 0.72760(13) 0.14474(19) 0.12087(12) 0.0246(5) Uani 1 1 d .
N34 N 0.23306(16) 0.4815(2) -0.22636(14) 0.0409(6) Uani 1 1 d .
N44 N 1.23983(16) 0.1578(2) 0.00610(15) 0.0390(6) Uani 1 1 d .

loop_
_atom_site_aniso_label
_atom_site_aniso_U_11
_atom_site_aniso_U_22
_atom_site_aniso_U_33
_atom_site_aniso_U_23
_atom_site_aniso_U_13
_atom_site_aniso_U_12
C1 0.0251(14) 0.0289(14) 0.0178(13) -0.0018(11) 0.0071(11) -0.0008(11)
C2 0.0255(14) 0.0302(15) 0.0214(13) -0.0013(12) 0.0080(11) -0.0033(12)
C3 0.0287(15) 0.0372(16) 0.0282(15) 0.0041(13) 0.0099(12) -0.0051(13)
C4 0.0361(16) 0.0392(16) 0.0252(14) 0.0079(13) 0.0108(13) -0.0036(13)
C5 0.0298(15) 0.0336(15) 0.0245(14) 0.0046(12) 0.0063(12) -0.0013(12)
C6 0.0282(14) 0.0307(15) 0.0197(13) -0.0001(12) 0.0072(11) -0.0020(12)
C7 0.0215(13) 0.0372(15) 0.0231(13) 0.0050(12) 0.0037(11) -0.0023(12)
C8 0.0257(14) 0.0286(14) 0.0184(13) 0.0010(11) 0.0048(11) 0.0003(12)
C9 0.0246(14) 0.0347(15) 0.0266(14) 0.0005(13) 0.0046(11) 0.0008(12)
C10 0.0276(14) 0.0369(16) 0.0216(13) -0.0011(12) 0.0093(11) -0.0022(12)
C11 0.0289(15) 0.0388(16) 0.0232(14) 0.0055(13) 0.0086(12) -0.0007(13)
C12 0.0229(13) 0.0325(15) 0.0220(13) 0.0035(12) 0.0055(11) 0.0004(12)
C13 0.0212(13) 0.0293(14) 0.0211(13) -0.0015(12) 0.0065(11) -0.0033(11)
C14 0.0256(14) 0.0324(15) 0.0218(13) 0.0036(12) 0.0079(11) 0.0000(12)
C15 0.0243(14) 0.0299(14) 0.0207(13) 0.0004(12) 0.0063(11) 0.0007(12)
C16 0.0283(14) 0.0319(14) 0.0200(13) 0.0047(12) 0.0068(11) 0.0015(12)
C17 0.0265(14) 0.0319(15) 0.0208(13) 0.0004(12) 0.0058(11) 0.0008(12)
C18 0.0249(14) 0.0325(15) 0.0252(14) -0.0011(12) 0.0084(11) -0.0023(12)
C19 0.0251(14) 0.0301(14) 0.0199(13) -0.0001(11) 0.0089(11) -0.0023(12)
C20 0.0243(14) 0.0258(14) 0.0190(13) -0.0007(11) 0.0051(11) -0.0010(11)
C21 0.0241(14) 0.0328(15) 0.0231(13) 0.0016(12) 0.0094(11) -0.0007(12)
C22 0.0396(17) 0.0447(18) 0.0350(16) 0.0070(14) 0.0169(14) 0.0117(14)
C23 0.0273(15) 0.0473(18) 0.0343(16) 0.0058(15) 0.0035(12) -0.0073(14)
C24 0.0438(18) 0.085(3) 0.0237(15) -0.0014(17) 0.0065(14) -0.0268(18)
C25 0.051(2) 0.049(2) 0.070(2) 0.0255(18) 0.0318(19) 0.0174(17)
C26 0.0336(16) 0.0352(16) 0.0429(17) 0.0067(14) 0.0132(14) -0.0012(13)
C27 0.0333(15) 0.0490(18) 0.0261(15) 0.0077(14) 0.0113(12) 0.0050(14)
C31 0.0244(14) 0.0364(16) 0.0220(13) -0.0004(12) 0.0067(11) 0.0024(12)
C32 0.0343(16) 0.0340(16) 0.0271(15) 0.0003(13) 0.0059(12) -0.0012(13)
C33 0.0468(19) 0.0384(17) 0.0291(15) 0.0064(14) 0.0068(14) 0.0075(15)
C35 0.0287(15) 0.0472(19) 0.0356(17) 0.0001(15) 0.0034(13) -0.0019(14)
C36 0.0275(15) 0.0375(16) 0.0289(15) 0.0022(13) 0.0042(12) 0.0029(13)
C41 0.0237(14) 0.0384(16) 0.0220(13) -0.0023(12) 0.0041(11) -0.0043(12)
C42 0.0302(15) 0.0373(16) 0.0357(16) 0.0022(13) 0.0123(13) 0.0005(13)
C43 0.0332(16) 0.0399(17) 0.0355(16) 0.0007(14) 0.0154(13) -0.0035(14)
C45 0.0333(16) 0.0427(18) 0.0484(18) 0.0052(15) 0.0191(15) 0.0038(14)
C46 0.0289(15) 0.0408(17) 0.0356(16) 0.0027(14) 0.0118(13) -0.0026(13)
N1 0.0221(11) 0.0314(12) 0.0199(11) 0.0052(10) 0.0070(9) -0.0002(9)
N34 0.0368(14) 0.0466(16) 0.0293(13) 0.0010(12) -0.0014(11) 0.0053(12)
N44 0.0333(13) 0.0440(15) 0.0438(15) -0.0009(12) 0.0184(12) -0.0019(12)

loop_
_atom_type_symbol
_atom_type_description
_atom_type_scat_dispersion_real
_atom_type_scat_dispersion_imag
_atom_type_scat_source
C C 0.0181 0.0091 'International Tables Vol C Tables 4.2.6.8 and 6.1.1.4'
H H 0.0000 0.0000 'International Tables Vol C Tables 4.2.6.8 and 6.1.1.4'
N N 0.0311 0.0180 'International Tables Vol C Tables 4.2.6.8 and 6.1.1.4'

loop_
_exptl_crystal_face_index_h
_exptl_crystal_face_index_k
_exptl_crystal_face_index_l
_exptl_crystal_face_perp_dist
_exptl_oxdiff_crystal_face_indexfrac_h
_exptl_oxdiff_crystal_face_indexfrac_k
_exptl_oxdiff_crystal_face_indexfrac_l
_exptl_oxdiff_crystal_face_x
_exptl_oxdiff_crystal_face_y
_exptl_oxdiff_crystal_face_z
1 6 -6 0.0938 0.8220 5.9946 -6.0649 0.1612 -0.8720 0.4622
-4 5 7 0.0601 -3.5664 5.4216 7.1119 -0.0386 0.1960 0.9798
-3 -2 10 0.0948 -3.0297 -2.4325 10.3413 -0.1807 0.9698 0.1639
4 0 -11 0.0894 3.6495 0.4632 -10.9499 0.1658 -0.8866 -0.4317
9 -1 1 0.0290 8.6875 -1.3925 0.8241 -0.9563 0.0249 -0.2912
-9 2 -1 0.0052 -8.7044 1.6097 -0.6175 0.9453 -0.0247 0.3251
9 1 0 0.0413 9.1458 0.5037 -0.1076 -0.9771 -0.1819 -0.1107
3 6 -5 0.0990 3.0661 6.2130 -5.4187 -0.1140 -0.8742 0.4721
6 0 -10 0.0858 6.0421 0.2068 -10.4241 -0.1142 -0.8668 -0.4854
3 -6 -6 0.0755 3.3232 -6.1134 -5.6019 -0.0057 -0.0340 -0.9994
-2 -7 4 0.0988 -1.9549 -6.8417 3.5156 0.0991 0.7621 -0.6398
-6 -2 10 0.0871 -5.8556 -1.7277 10.1346 0.1246 0.9486 0.2908

loop_
_geom_angle_atom_site_label_1
_geom_angle_atom_site_label_2
_geom_angle_atom_site_label_3
_geom_angle
C2 C1 C6 119.1(2)
C2 C1 N1 120.7(2)
C6 C1 N1 120.3(2)
C1 C2 C21 123.9(2)
C3 C2 C1 119.3(2)
C3 C2 C21 116.8(2)
C4 C3 C2 122.1(2)
C5 C4 C3 118.1(2)
C4 C5 C6 122.5(2)
C1 C6 C7 123.6(2)
C5 C6 C1 118.8(2)
C5 C6 C7 117.5(2)
C6 C7 C24 108.5(2)
C6 C7 C25 110.1(2)
C8 C7 C6 110.8(2)
C8 C7 C24 108.7(2)
C8 C7 C25 109.3(2)
C24 C7 C25 109.5(2)
C9 C8 C7 117.5(2)
C9 C8 C13 119.6(2)
C13 C8 C7 122.8(2)
C10 C9 C8 122.9(2)
C9 C10 C11 116.5(2)
C9 C10 C41 122.6(2)
C11 C10 C41 120.9(2)
C12 C11 C10 123.0(2)
C11 C12 C13 119.8(2)
C11 C12 C14 116.8(2)
C13 C12 C14 123.5(2)
C8 C13 N1 121.1(2)
C12 C13 C8 118.1(2)
C12 C13 N1 120.7(2)
C12 C14 C15 111.3(2)
C12 C14 C26 108.1(2)
C12 C14 C27 110.0(2)
C15 C14 C26 108.7(2)
C15 C14 C27 109.0(2)
C26 C14 C27 109.7(2)
C16 C15 C14 117.0(2)
C16 C15 C20 119.4(2)
C20 C15 C14 123.6(2)
C17 C16 C15 122.9(2)
C16 C17 C18 116.8(2)
C16 C17 C31 121.2(2)
C18 C17 C31 121.9(2)
C17 C18 C19 122.8(2)
C18 C19 C20 119.4(2)
C18 C19 C21 117.1(2)
C20 C19 C21 123.5(2)
C15 C20 N1 120.3(2)
C19 C20 C15 118.6(2)
C19 C20 N1 121.1(2)
C2 C21 C22 110.1(2)
C2 C21 C23 108.3(2)
C19 C21 C2 111.0(2)
C19 C21 C22 108.6(2)
C19 C21 C23 109.8(2)
C23 C21 C22 109.0(2)
C32 C31 C17 122.1(2)
C36 C31 C17 121.5(2)
C36 C31 C32 116.3(2)
C33 C32 C31 119.3(3)
N34 C33 C32 124.7(3)
N34 C35 C36 124.8(3)
C35 C36 C31 119.7(3)
C42 C41 C10 122.7(2)
C46 C41 C10 122.0(2)
C46 C41 C42 115.3(2)
C43 C42 C41 120.2(3)
N44 C43 C42 124.6(3)
N44 C45 C46 124.4(3)
C45 C46 C41 120.1(3)
C1 N1 C13 119.7(2)
C1 N1 C20 119.77(19)
C13 N1 C20 119.98(19)
C35 N34 C33 115.1(2)
C43 N44 C45 115.4(2)

loop_
_geom_bond_atom_site_label_1
_geom_bond_atom_site_label_2
_geom_bond_distance
C1 C2 1.408(3)
C1 C6 1.412(3)
C1 N1 1.424(3)
C2 C3 1.391(3)
C2 C21 1.519(4)
C3 C4 1.378(4)
C4 C5 1.376(4)
C5 C6 1.393(3)
C6 C7 1.518(3)
C7 C8 1.515(3)
C7 C24 1.531(4)
C7 C25 1.553(4)
C8 C9 1.386(3)
C8 C13 1.410(3)
C9 C10 1.385(4)
C10 C11 1.388(4)
C10 C41 1.473(3)
C11 C12 1.382(3)
C12 C13 1.407(3)
C12 C14 1.512(3)
C13 N1 1.424(3)
C14 C15 1.518(3)
C14 C26 1.548(4)
C14 C27 1.550(3)
C15 C16 1.390(3)
C15 C20 1.410(3)
C16 C17 1.385(3)
C17 C18 1.385(3)
C17 C31 1.484(3)
C18 C19 1.395(3)
C19 C20 1.407(3)
C19 C21 1.519(3)
C20 N1 1.427(3)
C21 C22 1.540(4)
C21 C23 1.540(4)
C31 C32 1.395(4)
C31 C36 1.387(4)
C32 C33 1.386(4)
C33 N34 1.335(4)
C35 C36 1.383(4)
C35 N34 1.332(4)
C41 C42 1.390(4)
C41 C46 1.388(4)
C42 C43 1.378(4)
C43 N44 1.324(4)
C45 C46 1.385(4)
C45 N44 1.325(3)
